data_4303540
loop_
_publ_author_name
'Stephen J. Geier'
'Austin L. Gille'
'Thomas M. Gilbert'
'Douglas W. Stephan'

_publ_section_title
;
From Classical Adducts to Frustrated Lewis Pairs: Steric Effects in the
Interactions of Pyridines and B(C6F5)3
;
_journal_name_full 'Inorganic Chemistry'
_journal_page_first 10466
_journal_page_last 10474
_journal_paper_doi 10.1021/ic901726b
_journal_volume 48
_journal_year 2009
_chemical_formula_sum 'C25 H11 B F15 N'
_chemical_formula_weight 621.16
_space_group_IT_number 14
_symmetry_cell_setting monoclinic
_symmetry_space_group_name_Hall '-P 2ybc'
_symmetry_space_group_name_H-M 'P 1 21/c 1'
_atom_sites_solution_hydrogens geom
_atom_sites_solution_primary direct
_atom_sites_solution_secondary difmap
_audit_creation_method SHELXL-97
_cell_angle_alpha 90.00
_cell_angle_beta 115.010(3)
_cell_angle_gamma 90.00
_cell_formula_units_Z 4
_cell_length_a 17.8525(12)
_cell_length_b 9.8407(7)
_cell_length_c 15.2683(10)
_cell_measurement_reflns_used 8339
_cell_measurement_temperature 150
_cell_measurement_theta_max 30.51
_cell_measurement_theta_min 2.42
_cell_volume 2430.8(3)
_computing_structure_refinement 'SHELXL-97 (Sheldrick, 1997)'
_computing_structure_solution 'SHELXS-97 (Sheldrick, 1990)'
_diffrn_ambient_temperature 150
_diffrn_measured_fraction_theta_full 0.993
_diffrn_measured_fraction_theta_max 0.993
_diffrn_radiation_monochromator graphite
_diffrn_radiation_source 'fine-focus sealed tube'
_diffrn_radiation_type MoK\a
_diffrn_radiation_wavelength 0.71073
_diffrn_reflns_av_R_equivalents 0.0811
_diffrn_reflns_av_sigmaI/netI 0.0596
_diffrn_reflns_limit_h_max 26
_diffrn_reflns_limit_h_min -26
_diffrn_reflns_limit_k_max 14
_diffrn_reflns_limit_k_min -14
_diffrn_reflns_limit_l_max 22
_diffrn_reflns_limit_l_min -16
_diffrn_reflns_number 29901
_diffrn_reflns_theta_full 31.73
_diffrn_reflns_theta_max 31.73
_diffrn_reflns_theta_min 2.42
_exptl_absorpt_coefficient_mu 0.180
_exptl_absorpt_correction_T_max 0.7463
_exptl_absorpt_correction_T_min 0.5839
_exptl_absorpt_correction_type multi-scan
_exptl_crystal_colour colorless
_exptl_crystal_density_diffrn 1.697
_exptl_crystal_density_method 'not measured'
_exptl_crystal_description blocks
_exptl_crystal_F_000 1232
_exptl_crystal_size_max 0.25
_exptl_crystal_size_mid 0.20
_exptl_crystal_size_min 0.18
_refine_diff_density_max 0.422
_refine_diff_density_min -0.358
_refine_diff_density_rms 0.064
_refine_ls_extinction_method none
_refine_ls_goodness_of_fit_ref 1.005
_refine_ls_hydrogen_treatment mixed
_refine_ls_matrix_type full
_refine_ls_number_parameters 383
_refine_ls_number_reflns 8206
_refine_ls_number_restraints 0
_refine_ls_restrained_S_all 1.005
_refine_ls_R_factor_all 0.1085
_refine_ls_R_factor_gt 0.0516
_refine_ls_shift/su_max 0.000
_refine_ls_shift/su_mean 0.000
_refine_ls_structure_factor_coef Fsqd
_refine_ls_weighting_details 'calc w=1/[\s^2^(Fo^2^)+(0.0690P)^2^+1.1064P] where P=(Fo^2^+2Fc^2^)/3'
_refine_ls_weighting_scheme calc
_refine_ls_wR_factor_gt 0.1311
_refine_ls_wR_factor_ref 0.1680
_reflns_number_gt 4499
_reflns_number_total 8206
_reflns_threshold_expression >2sigma(I)
_cod_data_source_file ic901726b_si_002_10.cif
_cod_data_source_block '[2,6-Me2C5H3NH][HB(C6F5)3]'
_cod_database_code 4303540

loop_
_symmetry_equiv_pos_as_xyz
'x, y, z'
'-x, y+1/2, -z+1/2'
'-x, -y, -z'
'x, -y-1/2, z-1/2'

loop_
_atom_site_label
_atom_site_type_symbol
_atom_site_fract_x
_atom_site_fract_y
_atom_site_fract_z
_atom_site_U_iso_or_equiv
_atom_site_adp_type
_atom_site_occupancy
_atom_site_symmetry_multiplicity
_atom_site_calc_flag
_atom_site_refinement_flags
_atom_site_disorder_assembly
_atom_site_disorder_group
F18 F 0.16453(8) 0.88105(13) 0.46143(9) 0.0400(3) Uani 1 1 d . . .
F14 F 0.19770(7) 1.22429(14) 0.69239(9) 0.0408(3) Uani 1 1 d . . .
F2 F 0.11406(7) 1.32212(14) 0.50398(9) 0.0405(3) Uani 1 1 d . . .
F12 F 0.36321(8) 0.89489(12) 0.64615(9) 0.0380(3) Uani 1 1 d . . .
F8 F 0.33820(8) 1.36616(13) 0.68970(9) 0.0423(3) Uani 1 1 d . . .
F15 F 0.07649(8) 1.11065(16) 0.72682(9) 0.0461(3) Uani 1 1 d . . .
F11 F 0.49257(9) 0.88485(14) 0.81880(10) 0.0494(4) Uani 1 1 d . . .
F9 F 0.46910(8) 1.35497(14) 0.85798(9) 0.0463(3) Uani 1 1 d . . .
F17 F 0.04684(8) 0.76772(14) 0.49994(10) 0.0449(3) Uani 1 1 d . . .
F16 F 0.00360(8) 0.87636(15) 0.63611(10) 0.0494(4) Uani 1 1 d . . .
C7 C 0.34461(11) 1.1317(2) 0.65782(14) 0.0285(4) Uani 1 1 d . . .
F3 F 0.09559(9) 1.55567(15) 0.41235(10) 0.0521(4) Uani 1 1 d . . .
N1 N 0.25222(10) 0.54226(18) 0.83006(12) 0.0313(4) Uani 1 1 d . . .
H1A H 0.2533 0.5090 0.8827 0.038 Uiso 1 1 calc R . .
F10 F 0.55011(9) 1.11510(16) 0.92464(10) 0.0563(4) Uani 1 1 d . . .
C1 C 0.24281(12) 1.2741(2) 0.49831(13) 0.0310(4) Uani 1 1 d . . .
F6 F 0.36764(8) 1.25171(16) 0.48036(11) 0.0538(4) Uani 1 1 d . . .
C17 C 0.08475(12) 0.8801(2) 0.54795(15) 0.0331(4) Uani 1 1 d . . .
C14 C 0.16174(12) 1.1103(2) 0.64253(14) 0.0311(4) Uani 1 1 d . . .
F4 F 0.21170(11) 1.64610(15) 0.35433(11) 0.0591(4) Uani 1 1 d . . .
C13 C 0.18689(11) 1.0601(2) 0.57434(13) 0.0285(4) Uani 1 1 d . . .
C18 C 0.14601(12) 0.9428(2) 0.52903(14) 0.0305(4) Uani 1 1 d . . .
C8 C 0.37474(12) 1.2439(2) 0.71653(14) 0.0311(4) Uani 1 1 d . . .
C16 C 0.06246(12) 0.9354(2) 0.61623(15) 0.0359(5) Uani 1 1 d . . .
C15 C 0.10046(12) 1.0526(2) 0.66293(14) 0.0350(5) Uani 1 1 d . . .
C9 C 0.44319(12) 1.2408(2) 0.80514(15) 0.0339(4) Uani 1 1 d . . .
B1 B 0.26209(13) 1.1274(2) 0.55438(16) 0.0301(5) Uani 1 1 d . . .
C24 C 0.32120(12) 0.6042(2) 0.83459(14) 0.0319(4) Uani 1 1 d . . .
C12 C 0.38817(12) 1.0129(2) 0.69579(14) 0.0296(4) Uani 1 1 d . . .
C2 C 0.17475(12) 1.3573(2) 0.47767(14) 0.0316(4) Uani 1 1 d . . .
C6 C 0.29928(13) 1.3253(3) 0.46569(15) 0.0382(5) Uani 1 1 d . . .
C11 C 0.45597(13) 1.0049(2) 0.78424(15) 0.0346(4) Uani 1 1 d . . .
F5 F 0.34742(11) 1.49129(18) 0.38905(12) 0.0632(4) Uani 1 1 d . . .
C20 C 0.18144(13) 0.5286(2) 0.74873(15) 0.0352(5) Uani 1 1 d . . .
C3 C 0.16371(13) 1.4806(2) 0.43039(15) 0.0374(5) Uani 1 1 d . . .
C23 C 0.32010(15) 0.6569(2) 0.75069(16) 0.0396(5) Uani 1 1 d . . .
H23A H 0.3667 0.6998 0.7510 0.048 Uiso 1 1 calc R . .
C10 C 0.48403(12) 1.1204(2) 0.83840(15) 0.0376(5) Uani 1 1 d . . .
C22 C 0.24907(17) 0.6454(2) 0.66571(16) 0.0446(6) Uani 1 1 d . . .
H22A H 0.2477 0.6816 0.6088 0.054 Uiso 1 1 calc R . .
C21 C 0.18017(15) 0.5808(2) 0.66488(16) 0.0427(5) Uani 1 1 d . . .
H21A H 0.1328 0.5726 0.6073 0.051 Uiso 1 1 calc R . .
C4 C 0.22203(16) 1.5268(2) 0.40132(15) 0.0416(5) Uani 1 1 d . . .
C5 C 0.29077(15) 1.4481(3) 0.41892(16) 0.0431(5) Uani 1 1 d . . .
C25 C 0.39342(14) 0.6116(3) 0.93096(16) 0.0438(5) Uani 1 1 d . . .
H25A H 0.3796 0.5682 0.9785 0.066 Uiso 1 1 calc R . .
H25B H 0.4072 0.7050 0.9484 0.066 Uiso 1 1 calc R . .
H25C H 0.4399 0.5663 0.9279 0.066 Uiso 1 1 calc R . .
C19 C 0.11015(15) 0.4602(3) 0.7575(2) 0.0515(6) Uani 1 1 d . . .
H19A H 0.1261 0.4329 0.8233 0.077 Uiso 1 1 calc R . .
H19B H 0.0942 0.3816 0.7164 0.077 Uiso 1 1 calc R . .
H19C H 0.0644 0.5221 0.7383 0.077 Uiso 1 1 calc R . .
H1 H 0.2797(12) 1.058(2) 0.5057(14) 0.024(5) Uiso 1 1 d . . .

loop_
_atom_site_aniso_label
_atom_site_aniso_U_11
_atom_site_aniso_U_22
_atom_site_aniso_U_33
_atom_site_aniso_U_23
_atom_site_aniso_U_13
_atom_site_aniso_U_12
F18 0.0399(7) 0.0410(7) 0.0402(7) -0.0123(5) 0.0179(5) -0.0070(6)
F14 0.0345(6) 0.0505(8) 0.0385(7) -0.0160(6) 0.0166(5) -0.0062(6)
F2 0.0278(6) 0.0434(7) 0.0525(8) 0.0029(6) 0.0191(5) -0.0009(5)
F12 0.0442(7) 0.0300(6) 0.0401(7) -0.0059(5) 0.0180(6) -0.0036(5)
F8 0.0394(7) 0.0344(7) 0.0411(7) -0.0075(5) 0.0056(5) 0.0070(5)
F15 0.0358(6) 0.0700(10) 0.0382(7) -0.0036(6) 0.0210(6) 0.0007(6)
F11 0.0507(8) 0.0426(8) 0.0470(8) 0.0050(6) 0.0129(6) 0.0134(6)
F9 0.0411(7) 0.0432(7) 0.0411(7) -0.0155(6) 0.0042(6) -0.0052(6)
F17 0.0337(6) 0.0390(7) 0.0556(8) -0.0025(6) 0.0127(6) -0.0083(6)
F16 0.0324(6) 0.0634(9) 0.0555(8) 0.0104(7) 0.0217(6) -0.0066(6)
C7 0.0237(8) 0.0355(10) 0.0282(9) -0.0054(8) 0.0128(7) -0.0016(8)
F3 0.0515(8) 0.0458(8) 0.0563(9) 0.0071(7) 0.0201(7) 0.0114(7)
N1 0.0321(8) 0.0367(9) 0.0248(8) 0.0008(7) 0.0118(6) 0.0016(7)
F10 0.0409(7) 0.0614(10) 0.0411(8) -0.0039(7) -0.0074(6) 0.0063(7)
C1 0.0276(9) 0.0411(11) 0.0231(9) -0.0059(8) 0.0096(7) -0.0065(8)
F6 0.0411(7) 0.0708(11) 0.0628(9) 0.0063(8) 0.0348(7) 0.0038(7)
C17 0.0243(9) 0.0330(10) 0.0346(10) 0.0028(8) 0.0053(8) -0.0015(8)
C14 0.0245(8) 0.0373(11) 0.0271(9) -0.0022(8) 0.0067(7) -0.0001(8)
F4 0.0860(11) 0.0438(8) 0.0533(9) 0.0074(7) 0.0350(8) -0.0069(8)
C13 0.0225(8) 0.0348(10) 0.0245(9) 0.0006(8) 0.0065(7) 0.0020(8)
C18 0.0248(8) 0.0348(10) 0.0282(9) 0.0013(8) 0.0075(7) 0.0025(8)
C8 0.0253(9) 0.0326(10) 0.0338(10) -0.0022(8) 0.0110(8) 0.0023(8)
C16 0.0229(9) 0.0455(12) 0.0368(11) 0.0114(9) 0.0103(8) 0.0016(9)
C15 0.0250(9) 0.0518(13) 0.0275(9) 0.0051(9) 0.0103(7) 0.0062(9)
C9 0.0297(9) 0.0356(11) 0.0318(10) -0.0100(8) 0.0085(8) -0.0042(8)
B1 0.0254(10) 0.0381(12) 0.0271(10) -0.0069(9) 0.0113(8) -0.0029(9)
C24 0.0328(10) 0.0298(10) 0.0315(10) -0.0028(8) 0.0120(8) 0.0002(8)
C12 0.0290(9) 0.0316(10) 0.0315(10) -0.0060(8) 0.0161(8) -0.0033(8)
C2 0.0288(9) 0.0382(11) 0.0273(9) -0.0046(8) 0.0114(7) -0.0067(8)
C6 0.0354(10) 0.0502(13) 0.0333(10) -0.0045(10) 0.0187(9) -0.0023(10)
C11 0.0314(10) 0.0371(11) 0.0356(10) 0.0027(9) 0.0143(8) 0.0060(9)
F5 0.0719(10) 0.0724(11) 0.0671(10) 0.0034(8) 0.0507(9) -0.0149(9)
C20 0.0307(10) 0.0369(11) 0.0329(10) -0.0039(8) 0.0085(8) 0.0061(9)
C3 0.0376(11) 0.0386(11) 0.0328(10) -0.0030(9) 0.0119(9) 0.0003(9)
C23 0.0495(13) 0.0337(11) 0.0393(12) 0.0017(9) 0.0225(10) -0.0018(10)
C10 0.0257(9) 0.0488(13) 0.0310(10) -0.0036(9) 0.0048(8) 0.0018(9)
C22 0.0664(16) 0.0375(12) 0.0312(11) 0.0060(9) 0.0218(11) 0.0073(11)
C21 0.0453(12) 0.0433(12) 0.0283(10) -0.0016(9) 0.0046(9) 0.0117(10)
C4 0.0572(14) 0.0387(12) 0.0282(10) -0.0008(9) 0.0173(10) -0.0077(11)
C5 0.0480(13) 0.0544(14) 0.0357(11) -0.0054(10) 0.0262(10) -0.0138(11)
C25 0.0355(11) 0.0510(14) 0.0381(12) -0.0059(10) 0.0089(9) -0.0052(10)
C19 0.0326(11) 0.0636(17) 0.0565(15) -0.0148(13) 0.0169(10) -0.0068(11)

loop_
_atom_type_symbol
_atom_type_description
_atom_type_scat_dispersion_real
_atom_type_scat_dispersion_imag
_atom_type_scat_source
C C 0.0033 0.0016 'International Tables Vol C Tables 4.2.6.8 and 6.1.1.4'
H H 0.0000 0.0000 'International Tables Vol C Tables 4.2.6.8 and 6.1.1.4'
B B 0.0013 0.0007 'International Tables Vol C Tables 4.2.6.8 and 6.1.1.4'
N N 0.0061 0.0033 'International Tables Vol C Tables 4.2.6.8 and 6.1.1.4'
F F 0.0171 0.0103 'International Tables Vol C Tables 4.2.6.8 and 6.1.1.4'

loop_
_geom_angle_atom_site_label_1
_geom_angle_atom_site_label_2
_geom_angle_atom_site_label_3
_geom_angle
_geom_angle_site_symmetry_1
_geom_angle_site_symmetry_3
_geom_angle_publ_flag
C8 C7 C12 114.01(17) . . ?
C8 C7 B1 126.15(18) . . ?
C12 C7 B1 119.75(17) . . ?
C24 N1 C20 124.75(18) . . ?
C2 C1 C6 113.7(2) . . ?
C2 C1 B1 127.52(18) . . ?
C6 C1 B1 118.74(18) . . ?
F17 C17 C16 119.98(19) . . ?
F17 C17 C18 120.85(19) . . ?
C16 C17 C18 119.17(19) . . ?
F14 C14 C15 116.48(18) . . ?
F14 C14 C13 119.29(17) . . ?
C15 C14 C13 124.22(19) . . ?
C18 C13 C14 113.71(18) . . ?
C18 C13 B1 122.98(17) . . ?
C14 C13 B1 123.19(18) . . ?
F18 C18 C13 120.55(17) . . ?
F18 C18 C17 115.28(18) . . ?
C13 C18 C17 124.18(19) . . ?
F8 C8 C7 120.76(17) . . ?
F8 C8 C9 115.45(17) . . ?
C7 C8 C9 123.79(19) . . ?
F16 C16 C15 120.5(2) . . ?
F16 C16 C17 120.3(2) . . ?
C15 C16 C17 119.19(19) . . ?
F15 C15 C16 119.55(18) . . ?
F15 C15 C14 120.9(2) . . ?
C16 C15 C14 119.50(19) . . ?
F9 C9 C10 120.34(18) . . ?
F9 C9 C8 120.23(19) . . ?
C10 C9 C8 119.43(18) . . ?
C13 B1 C1 116.46(16) . . ?
C13 B1 C7 107.71(16) . . ?
C1 B1 C7 112.59(16) . . ?
N1 C24 C23 118.00(19) . . ?
N1 C24 C25 117.49(19) . . ?
C23 C24 C25 124.5(2) . . ?
F12 C12 C11 116.29(18) . . ?
F12 C12 C7 119.63(17) . . ?
C11 C12 C7 124.05(19) . . ?
F2 C2 C3 115.17(19) . . ?
F2 C2 C1 121.15(19) . . ?
C3 C2 C1 123.67(19) . . ?
F6 C6 C5 116.64(19) . . ?
F6 C6 C1 119.1(2) . . ?
C5 C6 C1 124.3(2) . . ?
F11 C11 C10 119.93(19) . . ?
F11 C11 C12 120.79(19) . . ?
C10 C11 C12 119.2(2) . . ?
N1 C20 C21 117.4(2) . . ?
N1 C20 C19 117.6(2) . . ?
C21 C20 C19 125.0(2) . . ?
F3 C3 C4 119.6(2) . . ?
F3 C3 C2 120.3(2) . . ?
C4 C3 C2 120.0(2) . . ?
C24 C23 C22 119.3(2) . . ?
F10 C10 C11 120.2(2) . . ?
F10 C10 C9 120.30(19) . . ?
C11 C10 C9 119.45(18) . . ?
C21 C22 C23 120.4(2) . . ?
C20 C21 C22 120.1(2) . . ?
F4 C4 C3 120.7(2) . . ?
F4 C4 C5 120.2(2) . . ?
C3 C4 C5 119.0(2) . . ?
F5 C5 C4 119.5(2) . . ?
F5 C5 C6 121.3(2) . . ?
C4 C5 C6 119.2(2) . . ?

loop_
_geom_bond_atom_site_label_1
_geom_bond_atom_site_label_2
_geom_bond_distance
_geom_bond_site_symmetry_2
_geom_bond_publ_flag
F18 C18 1.353(2) . ?
F14 C14 1.356(2) . ?
F2 C2 1.350(2) . ?
F12 C12 1.355(2) . ?
F8 C8 1.347(2) . ?
F15 C15 1.347(2) . ?
F11 C11 1.346(2) . ?
F9 C9 1.346(2) . ?
F17 C17 1.341(2) . ?
F16 C16 1.343(2) . ?
C7 C8 1.380(3) . ?
C7 C12 1.388(3) . ?
C7 B1 1.643(3) . ?
F3 C3 1.348(3) . ?
N1 C24 1.349(3) . ?
N1 C20 1.353(3) . ?
F10 C10 1.347(2) . ?
C1 C2 1.386(3) . ?
C1 C6 1.394(3) . ?
C1 B1 1.640(3) . ?
F6 C6 1.354(3) . ?
C17 C16 1.376(3) . ?
C17 C18 1.388(3) . ?
C14 C15 1.380(3) . ?
C14 C13 1.387(3) . ?
F4 C4 1.347(3) . ?
C13 C18 1.385(3) . ?
C13 B1 1.637(3) . ?
C8 C9 1.388(3) . ?
C16 C15 1.375(3) . ?
C9 C10 1.371(3) . ?
C24 C23 1.374(3) . ?
C24 C25 1.493(3) . ?
C12 C11 1.383(3) . ?
C2 C3 1.382(3) . ?
C6 C5 1.379(4) . ?
C11 C10 1.370(3) . ?
F5 C5 1.342(3) . ?
C20 C21 1.371(3) . ?
C20 C19 1.495(3) . ?
C3 C4 1.371(3) . ?
C23 C22 1.383(3) . ?
C22 C21 1.380(4) . ?
C4 C5 1.378(4) . ?
